data_7159830
loop_
_publ_author_name
'Yakovleva, Elizaveta D.'
'Shelukho, Evgeniya R.'
'Nadirova, Maryana A.'
'Erokhin, Pavel P.'
'Simakova, Daria N.'
'Khrustalev, Victor N.'
'Grigoriev, Mikhail S.'
'Novikov, Anton P.'
'Romanycheva, Anna A.'
'Shetnev, Anton A.'
'Bychkova, Olga P.'
'Trenin, Alexey S.'
'Zubkov, Fedor I.'
'Zaytsev, Vladimir P.'

_publ_section_title
;
 Application of the intramolecular Diels-Alder vinylarene (IMDAV) reaction
 for the synthesis of benzo-, carbocyclo-,
 thienothiopheneisoindolecarboxylic acids and its limitations.
;
_journal_issue 13
_journal_name_full 'Organic &amp; biomolecular chemistry'
_journal_page_first 2643
_journal_page_last 2653
_journal_paper_doi 10.1039/d3ob01933k
_journal_volume 22
_journal_year 2024
_chemical_formula_moiety 'C25 H21 N O3 S, C2 H6 O S'
_chemical_formula_sum 'C27 H27 N O4 S2'
_chemical_formula_weight 493.62
_space_group_crystal_system triclinic
_space_group_IT_number 2
_space_group_name_Hall '-P 1'
_space_group_name_H-M_alt 'P -1'
_atom_sites_solution_hydrogens mixed
_atom_sites_solution_primary difmap
_atom_sites_solution_secondary difmap
_audit_creation_method SHELXL-2013
_audit_update_record
;
2023-10-25 deposited with the CCDC.	2024-03-01 downloaded from the CCDC.
;
_cell_angle_alpha 101.9836(12)
_cell_angle_beta 108.1812(13)
_cell_angle_gamma 109.8073(13)
_cell_formula_units_Z 2
_cell_length_a 9.65056(14)
_cell_length_b 11.27375(16)
_cell_length_c 12.80694(18)
_cell_measurement_reflns_used 24118
_cell_measurement_temperature 100(2)
_cell_measurement_theta_max 77.645
_cell_measurement_theta_min 3.860
_cell_volume 1166.44(4)
_computing_cell_refinement 'CrysAlisPro 1.171.41.117a (Rigaku OD, 2021)'
_computing_data_collection 'CrysAlisPro 1.171.41.117a (Rigaku OD, 2021)'
_computing_data_reduction 'CrysAlisPro 1.171.41.117a (Rigaku OD, 2021)'
_computing_molecular_graphics 'SHELXTL (Sheldrick, 2015)'
_computing_publication_material 'SHELXTL (Sheldrick, 2015)'
_computing_structure_refinement 'SHELXL (Sheldrick, 2015)'
_computing_structure_solution 'SHELXT (Sheldrick, 2015)'
_diffrn_ambient_temperature 100(2)
_diffrn_measured_fraction_theta_full 1.000
_diffrn_measured_fraction_theta_max 0.992
_diffrn_measurement_device_type 'XtaLAB Synergy, Dualflex, HyPix'
_diffrn_measurement_method '\f and \w'
_diffrn_radiation_type CuK\a
_diffrn_radiation_wavelength 1.54184
_diffrn_reflns_av_R_equivalents 0.0499
_diffrn_reflns_av_unetI/netI 0.0290
_diffrn_reflns_Laue_measured_fraction_full 1.000
_diffrn_reflns_Laue_measured_fraction_max 0.992
_diffrn_reflns_limit_h_max 12
_diffrn_reflns_limit_h_min -12
_diffrn_reflns_limit_k_max 14
_diffrn_reflns_limit_k_min -13
_diffrn_reflns_limit_l_max 15
_diffrn_reflns_limit_l_min -16
_diffrn_reflns_number 35519
_diffrn_reflns_point_group_measured_fraction_full 1.000
_diffrn_reflns_point_group_measured_fraction_max 0.992
_diffrn_reflns_theta_full 67.684
_diffrn_reflns_theta_max 77.940
_diffrn_reflns_theta_min 3.879
_diffrn_source 'micro-focus sealed X-ray tube'
_exptl_absorpt_coefficient_mu 2.362
_exptl_absorpt_correction_T_max 0.826
_exptl_absorpt_correction_T_min 0.657
_exptl_absorpt_correction_type multi-scan
_exptl_absorpt_process_details
;
CrysAlisPro 1.171.41.117a (Rigaku Oxford Diffraction, 2021)
Empirical absorption correction using spherical harmonics,
implemented in SCALE3 ABSPACK scaling algorithm.
;
_exptl_crystal_colour colourless
_exptl_crystal_density_diffrn 1.405
_exptl_crystal_description prism
_exptl_crystal_F_000 520
_exptl_crystal_size_max 0.13
_exptl_crystal_size_mid 0.09
_exptl_crystal_size_min 0.08
_refine_diff_density_max 0.449
_refine_diff_density_min -0.328
_refine_diff_density_rms 0.048
_refine_ls_extinction_method none
_refine_ls_goodness_of_fit_ref 1.078
_refine_ls_hydrogen_treatment mixed
_refine_ls_matrix_type full
_refine_ls_number_parameters 350
_refine_ls_number_reflns 4945
_refine_ls_number_restraints 6
_refine_ls_restrained_S_all 1.080
_refine_ls_R_factor_all 0.0359
_refine_ls_R_factor_gt 0.0347
_refine_ls_shift/su_max 0.001
_refine_ls_shift/su_mean 0.000
_refine_ls_structure_factor_coef Fsqd
_refine_ls_weighting_details 'w=1/[\s^2^(Fo^2^)+(0.0459P)^2^+0.4387P] where P=(Fo^2^+2Fc^2^)/3'
_refine_ls_weighting_scheme calc
_refine_ls_wR_factor_gt 0.0915
_refine_ls_wR_factor_ref 0.0925
_reflns_Friedel_coverage 0.000
_reflns_number_gt 4703
_reflns_number_total 4945
_reflns_threshold_expression 'I > 2\s(I)'
_cod_data_source_file d3ob01933k2.cif
_cod_data_source_block 30k
_cod_depositor_comments 'Adding full bibliography for 7159828--7159834.cif.'
_cod_database_code 7159830
_shelx_space_group_comment
;
The symmetry employed for this shelxl refinement is uniquely defined
by the following loop, which should always be used as a source of
symmetry information in preference to the above space-group names.
They are only intended as comments.
;
_shelx_estimated_absorpt_t_min 0.749
_shelx_estimated_absorpt_t_max 0.834
_shelxl_version_number 2013-4

loop_
_space_group_symop_operation_xyz
'x, y, z'
'-x, -y, -z'

loop_
_atom_site_label
_atom_site_type_symbol
_atom_site_fract_x
_atom_site_fract_y
_atom_site_fract_z
_atom_site_U_iso_or_equiv
_atom_site_adp_type
_atom_site_occupancy
_atom_site_site_symmetry_order
_atom_site_calc_flag
_atom_site_refinement_flags_posn
_atom_site_refinement_flags_adp
_atom_site_refinement_flags_occupancy
_atom_site_disorder_assembly
_atom_site_disorder_group
O1 O 0.47777(11) 0.14222(9) 0.66361(8) 0.02254(19) Uani 1 1 d . . . . .
O2 O 0.80961(11) 0.31810(10) 0.89422(8) 0.0266(2) Uani 1 1 d . . . . .
O3 O 0.61429(12) 0.27049(10) 0.95973(8) 0.0266(2) Uani 1 1 d . . . . .
H3O H 0.656(2) 0.219(2) 0.9883(18) 0.040 Uiso 1 1 d . U . . .
C1 C 0.40437(15) 0.64667(12) 0.55205(11) 0.0210(2) Uani 1 1 d . . . . .
H1 H 0.4845 0.6350 0.5287 0.025 Uiso 1 1 calc R U . . .
C2 C 0.33142(15) 0.72380(13) 0.50890(11) 0.0228(3) Uani 1 1 d . . . . .
H2 H 0.3639 0.7667 0.4584 0.027 Uiso 1 1 calc R U . . .
C3 C 0.21045(16) 0.73789(13) 0.54006(12) 0.0243(3) Uani 1 1 d . . . . .
H3 H 0.1616 0.7921 0.5123 0.029 Uiso 1 1 calc R U . . .
C4 C 0.16154(15) 0.67276(13) 0.61160(11) 0.0232(3) Uani 1 1 d . . . . .
H4 H 0.0762 0.6802 0.6302 0.028 Uiso 1 1 calc R U . . .
C4A C 0.23509(14) 0.59635(12) 0.65702(11) 0.0199(2) Uani 1 1 d . . . . .
C5 C 0.17351(15) 0.52530(13) 0.73269(11) 0.0216(2) Uani 1 1 d . . . . .
H5A H 0.0636 0.4520 0.6829 0.026 Uiso 1 1 calc R U . . .
H5B H 0.1646 0.5900 0.7926 0.026 Uiso 1 1 calc R U . . .
C6 C 0.28112(15) 0.46588(13) 0.79450(11) 0.0203(2) Uani 1 1 d . . . . .
H6A H 0.2189 0.3979 0.8207 0.024 Uiso 1 1 calc R U . . .
H6B H 0.3746 0.5381 0.8649 0.024 Uiso 1 1 calc R U . . .
C6A C 0.34300(14) 0.39975(12) 0.71345(10) 0.0181(2) Uani 1 1 d . . . . .
C7 C 0.20256(14) 0.28645(12) 0.60105(10) 0.0186(2) Uani 1 1 d . . . . .
H7A H 0.1073 0.2420 0.6167 0.022 Uiso 1 1 calc R U . . .
H7B H 0.1701 0.3224 0.5379 0.022 Uiso 1 1 calc R U . . .
N8 N 0.26877(12) 0.19211(10) 0.56854(9) 0.0182(2) Uani 1 1 d . . . . .
C9 C 0.40017(14) 0.20831(12) 0.66211(10) 0.0183(2) Uani 1 1 d . . . . .
C9A C 0.43266(14) 0.32346(12) 0.76704(10) 0.0188(2) Uani 1 1 d . . . . .
H9A H 0.3801 0.2836 0.8154 0.023 Uiso 1 1 calc R U . . .
C10 C 0.61361(15) 0.40974(12) 0.84570(10) 0.0203(2) Uani 1 1 d . . . . .
H10 H 0.6234 0.4830 0.9109 0.024 Uiso 1 1 calc R U . . .
C10A C 0.69754(14) 0.47605(13) 0.77625(11) 0.0209(2) Uani 1 1 d . . . . .
H10A H 0.6971 0.4037 0.7157 0.025 Uiso 1 1 calc R U . . .
C11 C 0.86990(16) 0.58243(14) 0.84518(12) 0.0276(3) Uani 1 1 d . . . . .
H11 H 0.9459 0.5747 0.9084 0.033 Uiso 1 1 calc R U . . .
C12 C 0.90683(16) 0.68710(14) 0.81072(13) 0.0293(3) Uani 1 1 d . . . . .
H12 H 1.0133 0.7577 0.8436 0.035 Uiso 1 1 calc R U . . .
S13 S 0.74262(4) 0.68544(3) 0.69862(3) 0.02364(10) Uani 1 1 d . . . . .
C13A C 0.60474(15) 0.54381(12) 0.71261(10) 0.0195(2) Uani 1 1 d . . . . .
C13B C 0.44649(14) 0.51089(12) 0.68242(10) 0.0183(2) Uani 1 1 d . . . . .
C13C C 0.36186(14) 0.58564(12) 0.62957(10) 0.0186(2) Uani 1 1 d . . . . .
C14 C 0.18568(14) 0.08689(11) 0.45794(10) 0.0181(2) Uani 1 1 d . . . . .
C15 C 0.03086(15) 0.06496(12) 0.38443(11) 0.0210(2) Uani 1 1 d . . . . .
H15 H -0.0181 0.1182 0.4104 0.025 Uiso 1 1 calc R U . . .
C16 C -0.05174(16) -0.03420(13) 0.27368(12) 0.0257(3) Uani 1 1 d . . . . .
H16 H -0.1561 -0.0473 0.2238 0.031 Uiso 1 1 calc R U . . .
C17 C 0.01768(17) -0.11446(14) 0.23548(12) 0.0281(3) Uani 1 1 d . . . . .
H17 H -0.0390 -0.1826 0.1599 0.034 Uiso 1 1 calc R U . . .
C18 C 0.17048(16) -0.09402(13) 0.30888(12) 0.0249(3) Uani 1 1 d . . . . .
H18 H 0.2177 -0.1493 0.2833 0.030 Uiso 1 1 calc R U . . .
C19 C 0.25549(15) 0.00619(12) 0.41929(11) 0.0210(2) Uani 1 1 d . . . . .
H19 H 0.3605 0.0199 0.4684 0.025 Uiso 1 1 calc R U . . .
C20 C 0.69135(16) 0.32765(13) 0.90081(10) 0.0220(2) Uani 1 1 d . . . . .
S1 S 0.72612(7) 0.00333(6) 0.93148(5) 0.02041(13) Uani 0.5 1 d D . P A 1
O4 O 0.7105(9) 0.0937(5) 1.0272(5) 0.0254(9) Uani 0.5 1 d D . P A 1
C21 C 0.6847(4) -0.1517(2) 0.9571(2) 0.0291(6) Uani 0.5 1 d D . P A 1
H21A H 0.7751 -0.1397 1.0268 0.044 Uiso 0.5 1 calc R U P A 1
H21B H 0.6712 -0.2206 0.8890 0.044 Uiso 0.5 1 calc R U P A 1
H21C H 0.5852 -0.1800 0.9697 0.044 Uiso 0.5 1 calc R U P A 1
C22 C 0.5460(6) -0.0525(9) 0.8040(4) 0.0244(12) Uani 0.5 1 d D . P A 1
H22A H 0.5438 0.0239 0.7796 0.037 Uiso 0.5 1 calc R U P A 1
H22B H 0.4520 -0.0913 0.8213 0.037 Uiso 0.5 1 calc R U P A 1
H22C H 0.5428 -0.1209 0.7407 0.037 Uiso 0.5 1 calc R U P A 1
S1' S 0.66551(8) -0.02565(6) 0.97754(6) 0.02517(15) Uani 0.5 1 d D . P B 2
O4' O 0.7007(8) 0.1115(4) 1.0535(5) 0.0205(6) Uani 0.5 1 d D . P B 2
C21' C 0.8458(3) -0.0035(3) 0.9576(3) 0.0352(6) Uani 0.5 1 d D . P B 2
H21D H 0.8788 0.0736 0.9320 0.053 Uiso 0.5 1 calc R U P B 2
H21E H 0.8259 -0.0848 0.8978 0.053 Uiso 0.5 1 calc R U P B 2
H21F H 0.9320 0.0128 1.0318 0.053 Uiso 0.5 1 calc R U P B 2
C22' C 0.5386(8) -0.0531(11) 0.8321(4) 0.0348(17) Uani 0.5 1 d D . P B 2
H22D H 0.4326 -0.0610 0.8281 0.052 Uiso 0.5 1 calc R U P B 2
H22E H 0.5250 -0.1363 0.7786 0.052 Uiso 0.5 1 calc R U P B 2
H22F H 0.5879 0.0229 0.8092 0.052 Uiso 0.5 1 calc R U P B 2

loop_
_atom_site_aniso_label
_atom_site_aniso_U_11
_atom_site_aniso_U_22
_atom_site_aniso_U_33
_atom_site_aniso_U_23
_atom_site_aniso_U_13
_atom_site_aniso_U_12
O1 0.0238(4) 0.0228(4) 0.0220(4) 0.0065(4) 0.0076(4) 0.0137(4)
O2 0.0258(5) 0.0326(5) 0.0227(4) 0.0075(4) 0.0067(4) 0.0185(4)
O3 0.0337(5) 0.0330(5) 0.0213(4) 0.0117(4) 0.0118(4) 0.0220(4)
C1 0.0183(6) 0.0197(6) 0.0200(6) 0.0041(5) 0.0052(5) 0.0070(5)
C2 0.0219(6) 0.0212(6) 0.0207(6) 0.0070(5) 0.0054(5) 0.0076(5)
C3 0.0215(6) 0.0235(6) 0.0252(6) 0.0084(5) 0.0047(5) 0.0117(5)
C4 0.0192(6) 0.0241(6) 0.0247(6) 0.0064(5) 0.0063(5) 0.0113(5)
C4A 0.0178(5) 0.0177(5) 0.0187(5) 0.0026(5) 0.0040(5) 0.0071(4)
C5 0.0204(6) 0.0231(6) 0.0226(6) 0.0066(5) 0.0090(5) 0.0116(5)
C6 0.0220(6) 0.0215(6) 0.0184(5) 0.0060(5) 0.0084(5) 0.0111(5)
C6A 0.0176(5) 0.0184(5) 0.0167(5) 0.0046(4) 0.0053(4) 0.0087(5)
C7 0.0180(5) 0.0169(5) 0.0193(5) 0.0049(4) 0.0059(5) 0.0085(4)
N8 0.0190(5) 0.0165(5) 0.0174(5) 0.0044(4) 0.0061(4) 0.0081(4)
C9 0.0186(5) 0.0184(5) 0.0176(5) 0.0072(4) 0.0074(4) 0.0074(4)
C9A 0.0198(6) 0.0199(5) 0.0167(5) 0.0058(4) 0.0063(5) 0.0100(5)
C10 0.0207(6) 0.0214(6) 0.0164(5) 0.0031(5) 0.0045(5) 0.0113(5)
C10A 0.0177(6) 0.0217(6) 0.0191(6) 0.0037(5) 0.0035(5) 0.0095(5)
C11 0.0173(6) 0.0288(7) 0.0268(6) 0.0037(5) 0.0018(5) 0.0092(5)
C12 0.0171(6) 0.0260(7) 0.0333(7) 0.0040(6) 0.0036(5) 0.0067(5)
S13 0.01768(15) 0.02002(15) 0.02834(17) 0.00681(12) 0.00724(12) 0.00584(12)
C13A 0.0194(6) 0.0178(5) 0.0178(5) 0.0036(4) 0.0058(5) 0.0075(4)
C13B 0.0187(5) 0.0174(5) 0.0159(5) 0.0027(4) 0.0054(4) 0.0080(4)
C13C 0.0165(5) 0.0152(5) 0.0175(5) 0.0020(4) 0.0029(4) 0.0056(4)
C14 0.0204(6) 0.0153(5) 0.0170(5) 0.0063(4) 0.0085(5) 0.0048(4)
C15 0.0207(6) 0.0188(5) 0.0214(6) 0.0067(5) 0.0091(5) 0.0063(5)
C16 0.0203(6) 0.0243(6) 0.0224(6) 0.0042(5) 0.0058(5) 0.0036(5)
C17 0.0270(7) 0.0228(6) 0.0224(6) -0.0006(5) 0.0094(5) 0.0031(5)
C18 0.0283(6) 0.0202(6) 0.0249(6) 0.0046(5) 0.0145(5) 0.0080(5)
C19 0.0221(6) 0.0196(6) 0.0215(6) 0.0067(5) 0.0102(5) 0.0083(5)
C20 0.0246(6) 0.0228(6) 0.0138(5) 0.0014(5) 0.0031(5) 0.0122(5)
S1 0.0179(3) 0.0241(3) 0.0178(3) 0.0071(2) 0.0073(2) 0.0078(2)
O4 0.0300(17) 0.0255(14) 0.016(2) 0.0040(12) 0.0080(13) 0.0107(11)
C21 0.0404(15) 0.0305(14) 0.0219(12) 0.0110(11) 0.0123(11) 0.0212(12)
C22 0.0225(17) 0.0240(18) 0.015(2) 0.006(2) -0.0031(17) 0.0080(15)
S1' 0.0261(3) 0.0222(3) 0.0228(3) 0.0090(3) 0.0080(3) 0.0069(2)
O4' 0.0183(11) 0.0264(16) 0.015(2) 0.0068(13) 0.0061(14) 0.0089(12)
C21' 0.0322(15) 0.0453(17) 0.0303(14) 0.0070(13) 0.0135(12) 0.0226(13)
C22' 0.043(2) 0.026(2) 0.026(3) 0.006(3) 0.0100(18) 0.0099(17)

loop_
_atom_type_symbol
_atom_type_description
_atom_type_scat_dispersion_real
_atom_type_scat_dispersion_imag
_atom_type_scat_source
C C 0.0181 0.0091 'International Tables Vol C Tables 4.2.6.8 and 6.1.1.4'
H H 0.0000 0.0000 'International Tables Vol C Tables 4.2.6.8 and 6.1.1.4'
N N 0.0311 0.0180 'International Tables Vol C Tables 4.2.6.8 and 6.1.1.4'
O O 0.0492 0.0322 'International Tables Vol C Tables 4.2.6.8 and 6.1.1.4'
S S 0.3331 0.5567 'International Tables Vol C Tables 4.2.6.8 and 6.1.1.4'

loop_
_geom_angle_atom_site_label_1
_geom_angle_atom_site_label_2
_geom_angle_atom_site_label_3
_geom_angle
_geom_angle_site_symmetry_1
_geom_angle_site_symmetry_3
_geom_angle_publ_flag
C20 O3 H3O 110.8(13) . . ?
C2 C1 C13C 121.25(12) . . ?
C2 C1 H1 119.4 . . ?
C13C C1 H1 119.4 . . ?
C1 C2 C3 119.56(12) . . ?
C1 C2 H2 120.2 . . ?
C3 C2 H2 120.2 . . ?
C4 C3 C2 119.82(12) . . ?
C4 C3 H3 120.1 . . ?
C2 C3 H3 120.1 . . ?
C3 C4 C4A 121.33(12) . . ?
C3 C4 H4 119.3 . . ?
C4A C4 H4 119.3 . . ?
C4 C4A C13C 119.26(12) . . ?
C4 C4A C5 118.67(11) . . ?
C13C C4A C5 122.06(11) . . ?
C4A C5 C6 113.78(10) . . ?
C4A C5 H5A 108.8 . . ?
C6 C5 H5A 108.8 . . ?
C4A C5 H5B 108.8 . . ?
C6 C5 H5B 108.8 . . ?
H5A C5 H5B 107.7 . . ?
C5 C6 C6A 111.59(10) . . ?
C5 C6 H6A 109.3 . . ?
C6A C6 H6A 109.3 . . ?
C5 C6 H6B 109.3 . . ?
C6A C6 H6B 109.3 . . ?
H6A C6 H6B 108.0 . . ?
C13B C6A C9A 113.17(10) . . ?
C13B C6A C6 106.85(10) . . ?
C9A C6A C6 112.84(10) . . ?
C13B C6A C7 110.46(10) . . ?
C9A C6A C7 101.69(9) . . ?
C6 C6A C7 111.89(10) . . ?
N8 C7 C6A 104.36(9) . . ?
N8 C7 H7A 110.9 . . ?
C6A C7 H7A 110.9 . . ?
N8 C7 H7B 110.9 . . ?
C6A C7 H7B 110.9 . . ?
H7A C7 H7B 108.9 . . ?
C9 N8 C14 126.76(10) . . ?
C9 N8 C7 111.59(10) . . ?
C14 N8 C7 120.96(10) . . ?
O1 C9 N8 126.97(11) . . ?
O1 C9 C9A 125.06(11) . . ?
N8 C9 C9A 107.96(10) . . ?
C9 C9A C6A 104.58(9) . . ?
C9 C9A C10 113.12(10) . . ?
C6A C9A C10 114.81(10) . . ?
C9 C9A H9A 108.0 . . ?
C6A C9A H9A 108.0 . . ?
C10 C9A H9A 108.0 . . ?
C10A C10 C20 112.74(10) . . ?
C10A C10 C9A 109.74(10) . . ?
C20 C10 C9A 111.33(10) . . ?
C10A C10 H10 107.6 . . ?
C20 C10 H10 107.6 . . ?
C9A C10 H10 107.6 . . ?
C11 C10A C13A 105.85(10) . . ?
C11 C10A C10 116.65(11) . . ?
C13A C10A C10 110.52(10) . . ?
C11 C10A H10A 107.8 . . ?
C13A C10A H10A 107.8 . . ?
C10 C10A H10A 107.8 . . ?
C12 C11 C10A 114.71(12) . . ?
C12 C11 H11 122.6 . . ?
C10A C11 H11 122.6 . . ?
C11 C12 S13 114.68(10) . . ?
C11 C12 H12 122.7 . . ?
S13 C12 H12 122.7 . . ?
C12 S13 C13A 90.59(6) . . ?
C13B C13A C10A 125.36(11) . . ?
C13B C13A S13 124.92(10) . . ?
C10A C13A S13 109.39(8) . . ?
C13A C13B C13C 124.37(11) . . ?
C13A C13B C6A 121.14(11) . . ?
C13C C13B C6A 114.17(10) . . ?
C1 C13C C4A 118.63(11) . . ?
C1 C13C C13B 121.72(11) . . ?
C4A C13C C13B 119.65(11) . . ?
C15 C14 C19 119.20(11) . . ?
C15 C14 N8 118.89(11) . . ?
C19 C14 N8 121.89(11) . . ?
C16 C15 C14 120.42(12) . . ?
C16 C15 H15 119.8 . . ?
C14 C15 H15 119.8 . . ?
C15 C16 C17 120.30(12) . . ?
C15 C16 H16 119.9 . . ?
C17 C16 H16 119.9 . . ?
C18 C17 C16 119.38(12) . . ?
C18 C17 H17 120.3 . . ?
C16 C17 H17 120.3 . . ?
C17 C18 C19 120.92(12) . . ?
C17 C18 H18 119.5 . . ?
C19 C18 H18 119.5 . . ?
C18 C19 C14 119.77(12) . . ?
C18 C19 H19 120.1 . . ?
C14 C19 H19 120.1 . . ?
O2 C20 O3 124.25(12) . . ?
O2 C20 C10 124.68(12) . . ?
O3 C20 C10 111.05(10) . . ?
O4 S1 C22 105.6(4) . . ?
O4 S1 C21 105.7(3) . . ?
C22 S1 C21 97.9(3) . . ?
S1 C21 H21A 109.5 . . ?
S1 C21 H21B 109.5 . . ?
H21A C21 H21B 109.5 . . ?
S1 C21 H21C 109.5 . . ?
H21A C21 H21C 109.5 . . ?
H21B C21 H21C 109.5 . . ?
S1 C22 H22A 109.5 . . ?
S1 C22 H22B 109.5 . . ?
H22A C22 H22B 109.5 . . ?
S1 C22 H22C 109.5 . . ?
H22A C22 H22C 109.5 . . ?
H22B C22 H22C 109.5 . . ?
O4' S1' C22' 107.4(5) . . ?
O4' S1' C21' 104.8(3) . . ?
C22' S1' C21' 98.3(3) . . ?
S1' C21' H21D 109.5 . . ?
S1' C21' H21E 109.5 . . ?
H21D C21' H21E 109.5 . . ?
S1' C21' H21F 109.5 . . ?
H21D C21' H21F 109.5 . . ?
H21E C21' H21F 109.5 . . ?
S1' C22' H22D 109.5 . . ?
S1' C22' H22E 109.5 . . ?
H22D C22' H22E 109.5 . . ?
S1' C22' H22F 109.5 . . ?
H22D C22' H22F 109.5 . . ?
H22E C22' H22F 109.5 . . ?

loop_
_geom_bond_atom_site_label_1
_geom_bond_atom_site_label_2
_geom_bond_distance
_geom_bond_site_symmetry_2
_geom_bond_publ_flag
O1 C9 1.2214(15) . ?
O2 C20 1.2086(16) . ?
O3 C20 1.3285(17) . ?
O3 H3O 0.89(2) . ?
C1 C2 1.3888(18) . ?
C1 C13C 1.4049(18) . ?
C1 H1 0.9500 . ?
C2 C3 1.3919(19) . ?
C2 H2 0.9500 . ?
C3 C4 1.3841(19) . ?
C3 H3 0.9500 . ?
C4 C4A 1.3961(17) . ?
C4 H4 0.9500 . ?
C4A C13C 1.4092(17) . ?
C4A C5 1.5142(18) . ?
C5 C6 1.5273(17) . ?
C5 H5A 0.9900 . ?
C5 H5B 0.9900 . ?
C6 C6A 1.5354(16) . ?
C6 H6A 0.9900 . ?
C6 H6B 0.9900 . ?
C6A C13B 1.5270(17) . ?
C6A C9A 1.5292(16) . ?
C6A C7 1.5448(16) . ?
C7 N8 1.4682(15) . ?
C7 H7A 0.9900 . ?
C7 H7B 0.9900 . ?
N8 C9 1.3715(16) . ?
N8 C14 1.4160(15) . ?
C9 C9A 1.5251(16) . ?
C9A C10 1.5345(17) . ?
C9A H9A 1.0000 . ?
C10 C10A 1.5236(18) . ?
C10 C20 1.5261(17) . ?
C10 H10 1.0000 . ?
C10A C11 1.5088(17) . ?
C10A C13A 1.5220(16) . ?
C10A H10A 1.0000 . ?
C11 C12 1.320(2) . ?
C11 H11 0.9500 . ?
C12 S13 1.7669(14) . ?
C12 H12 0.9500 . ?
S13 C13A 1.7832(13) . ?
C13A C13B 1.3444(17) . ?
C13B C13C 1.4810(16) . ?
C14 C15 1.3982(18) . ?
C14 C19 1.4011(17) . ?
C15 C16 1.3889(18) . ?
C15 H15 0.9500 . ?
C16 C17 1.392(2) . ?
C16 H16 0.9500 . ?
C17 C18 1.388(2) . ?
C17 H17 0.9500 . ?
C18 C19 1.3905(18) . ?
C18 H18 0.9500 . ?
C19 H19 0.9500 . ?
S1 O4 1.505(2) . ?
S1 C22 1.773(3) . ?
S1 C21 1.780(2) . ?
C21 H21A 0.9800 . ?
C21 H21B 0.9800 . ?
C21 H21C 0.9800 . ?
C22 H22A 0.9800 . ?
C22 H22B 0.9800 . ?
C22 H22C 0.9800 . ?
S1' O4' 1.505(3) . ?
S1' C22' 1.774(3) . ?
S1' C21' 1.779(2) . ?
C21' H21D 0.9800 . ?
C21' H21E 0.9800 . ?
C21' H21F 0.9800 . ?
C22' H22D 0.9800 . ?
C22' H22E 0.9800 . ?
C22' H22F 0.9800 . ?

loop_
_geom_hbond_atom_site_label_D
_geom_hbond_atom_site_label_H
_geom_hbond_atom_site_label_A
_geom_hbond_distance_DH
_geom_hbond_distance_HA
_geom_hbond_distance_DA
_geom_hbond_angle_DHA
_geom_hbond_site_symmetry_A
O3 H3O O4 0.89(2) 1.77(2) 2.655(7) 171(2) .
O3 H3O O4' 0.89(2) 1.70(2) 2.575(6) 166(2) .

loop_
_geom_torsion_atom_site_label_1
_geom_torsion_atom_site_label_2
_geom_torsion_atom_site_label_3
_geom_torsion_atom_site_label_4
_geom_torsion
_geom_torsion_site_symmetry_1
_geom_torsion_site_symmetry_2
_geom_torsion_site_symmetry_3
_geom_torsion_site_symmetry_4
_geom_torsion_publ_flag
C13C C1 C2 C3 -1.93(19) . . . . ?
C1 C2 C3 C4 -1.37(19) . . . . ?
C2 C3 C4 C4A 2.3(2) . . . . ?
C3 C4 C4A C13C 0.12(19) . . . . ?
C3 C4 C4A C5 -178.75(12) . . . . ?
C4 C4A C5 C6 -169.84(11) . . . . ?
C13C C4A C5 C6 11.32(17) . . . . ?
C4A C5 C6 C6A -41.02(14) . . . . ?
C5 C6 C6A C13B 62.48(13) . . . . ?
C5 C6 C6A C9A -172.51(10) . . . . ?
C5 C6 C6A C7 -58.54(13) . . . . ?
C13B C6A C7 N8 90.47(11) . . . . ?
C9A C6A C7 N8 -29.93(11) . . . . ?
C6 C6A C7 N8 -150.62(10) . . . . ?
C6A C7 N8 C9 20.40(12) . . . . ?
C6A C7 N8 C14 -168.48(10) . . . . ?
C14 N8 C9 O1 7.0(2) . . . . ?
C7 N8 C9 O1 177.52(11) . . . . ?
C14 N8 C9 C9A -171.99(10) . . . . ?
C7 N8 C9 C9A -1.51(13) . . . . ?
O1 C9 C9A C6A 162.73(11) . . . . ?
N8 C9 C9A C6A -18.21(12) . . . . ?
O1 C9 C9A C10 37.10(16) . . . . ?
N8 C9 C9A C10 -143.84(10) . . . . ?
C13B C6A C9A C9 -89.45(11) . . . . ?
C6 C6A C9A C9 149.05(10) . . . . ?
C7 C6A C9A C9 29.03(11) . . . . ?
C13B C6A C9A C10 35.11(14) . . . . ?
C6 C6A C9A C10 -86.39(12) . . . . ?
C7 C6A C9A C10 153.59(10) . . . . ?
C9 C9A C10 C10A 62.26(13) . . . . ?
C6A C9A C10 C10A -57.67(13) . . . . ?
C9 C9A C10 C20 -63.26(13) . . . . ?
C6A C9A C10 C20 176.81(10) . . . . ?
C20 C10 C10A C11 -65.14(14) . . . . ?
C9A C10 C10A C11 170.15(10) . . . . ?
C20 C10 C10A C13A 173.93(10) . . . . ?
C9A C10 C10A C13A 49.22(13) . . . . ?
C13A C10A C11 C12 -17.59(16) . . . . ?
C10 C10A C11 C12 -140.96(13) . . . . ?
C10A C11 C12 S13 4.39(17) . . . . ?
C11 C12 S13 C13A 8.47(12) . . . . ?
C11 C10A C13A C13B -150.91(12) . . . . ?
C10 C10A C13A C13B -23.75(16) . . . . ?
C11 C10A C13A S13 22.74(12) . . . . ?
C10 C10A C13A S13 149.90(8) . . . . ?
C12 S13 C13A C13B 155.46(12) . . . . ?
C12 S13 C13A C10A -18.23(9) . . . . ?
C10A C13A C13B C13C 174.56(11) . . . . ?
S13 C13A C13B C13C 1.87(18) . . . . ?
C10A C13A C13B C6A 1.47(18) . . . . ?
S13 C13A C13B C6A -171.22(9) . . . . ?
C9A C6A C13B C13A -6.66(16) . . . . ?
C6 C6A C13B C13A 118.15(12) . . . . ?
C7 C6A C13B C13A -119.92(12) . . . . ?
C9A C6A C13B C13C 179.59(9) . . . . ?
C6 C6A C13B C13C -55.60(13) . . . . ?
C7 C6A C13B C13C 66.33(12) . . . . ?
C2 C1 C13C C4A 4.27(18) . . . . ?
C2 C1 C13C C13B -175.80(11) . . . . ?
C4 C4A C13C C1 -3.33(17) . . . . ?
C5 C4A C13C C1 175.51(11) . . . . ?
C4 C4A C13C C13B 176.74(11) . . . . ?
C5 C4A C13C C13B -4.42(17) . . . . ?
C13A C13B C13C C1 34.27(18) . . . . ?
C6A C13B C13C C1 -152.21(11) . . . . ?
C13A C13B C13C C4A -145.80(12) . . . . ?
C6A C13B C13C C4A 27.72(15) . . . . ?
C9 N8 C14 C15 162.99(11) . . . . ?
C7 N8 C14 C15 -6.68(16) . . . . ?
C9 N8 C14 C19 -18.33(18) . . . . ?
C7 N8 C14 C19 172.00(11) . . . . ?
C19 C14 C15 C16 -1.01(18) . . . . ?
N8 C14 C15 C16 177.70(11) . . . . ?
C14 C15 C16 C17 1.13(19) . . . . ?
C15 C16 C17 C18 -0.3(2) . . . . ?
C16 C17 C18 C19 -0.6(2) . . . . ?
C17 C18 C19 C14 0.75(19) . . . . ?
C15 C14 C19 C18 0.08(18) . . . . ?
N8 C14 C19 C18 -178.59(11) . . . . ?
C10A C10 C20 O2 2.10(17) . . . . ?
C9A C10 C20 O2 125.93(13) . . . . ?
C10A C10 C20 O3 -179.47(10) . . . . ?
C9A C10 C20 O3 -55.64(13) . . . . ?
